data_2204877
loop_
_publ_author_name
'Ding, Cai-Feng'
'Zhang, Shu-Sheng'
'Zhu, Mei'
'Li, Xue-Mei'
'Xu, Hong'
'Ouyang, Ping-Kai'

_publ_section_title
Di-\m-adipato-\k^6^<i>O</i>,<i>O</i>':<i>O</i>'';<i>O</i>:<i>O</i>',<i>O</i>''-bis[aqua(1,10-phenanthroline-\k^2^<i>N</i>,<i>N</i>)zinc(II)]
_journal_issue 1
_journal_name_full 'Acta Crystallographica Section E'
_journal_page_first m147
_journal_page_last m148
_journal_paper_doi 10.1107/S160053680403288X
_journal_volume 61
_journal_year 2005
_chemical_formula_iupac '[Zn2 (C6 H8 O4)2 (C12 H8 N2)2 (H2 O)2]'
_chemical_formula_moiety 'C36 H36 N4 O10 Zn2'
_chemical_formula_sum 'C36 H36 N4 O10 Zn2'
_chemical_formula_weight 815.42
_chemical_name_systematic
;
di-\m-adipato-\k^6^O,O':O'';O:O',O''-bis[aqua(1,10-phenanthroline-
\k^2^N,N')zinc(II)]
;
_space_group_IT_number 2
_symmetry_cell_setting triclinic
_symmetry_space_group_name_Hall '-P 1'
_symmetry_space_group_name_H-M 'P -1'
_atom_sites_solution_hydrogens geom
_atom_sites_solution_primary direct
_atom_sites_solution_secondary difmap
_audit_creation_method SHELXL-97
_cell_angle_alpha 70.9710(10)
_cell_angle_beta 75.5080(10)
_cell_angle_gamma 72.0770(10)
_cell_formula_units_Z 1
_cell_length_a 8.1984(4)
_cell_length_b 9.7549(5)
_cell_length_c 11.8636(6)
_cell_measurement_reflns_used 3889
_cell_measurement_temperature 293(2)
_cell_measurement_theta_max 26.01
_cell_measurement_theta_min 2.28
_cell_volume 841.48(7)
_computing_cell_refinement 'SAINT (Siemens, 1996)'
_computing_data_collection 'SMART (Siemens, 1996)'
_computing_data_reduction SAINT
_computing_molecular_graphics SHELXTL
_computing_publication_material 'SHELXTL, PARST (Nardelli, 1995) and PLATON (Spek, 2003)'
_computing_structure_refinement SHELXTL
_computing_structure_solution 'SHELXTL (Sheldrick, 1997)'
_diffrn_ambient_temperature 293(2)
_diffrn_detector_area_resol_mean 8.33
_diffrn_measured_fraction_theta_full 0.975
_diffrn_measured_fraction_theta_max 0.975
_diffrn_measurement_device_type 'Siemens SMART 1000 CCD area-detector'
_diffrn_measurement_method \w
_diffrn_radiation_monochromator graphite
_diffrn_radiation_source 'fine-focus sealed tube'
_diffrn_radiation_type MoK\a
_diffrn_radiation_wavelength 0.71073
_diffrn_reflns_av_R_equivalents 0.0091
_diffrn_reflns_av_sigmaI/netI 0.0149
_diffrn_reflns_limit_h_max 10
_diffrn_reflns_limit_h_min -10
_diffrn_reflns_limit_k_max 12
_diffrn_reflns_limit_k_min -10
_diffrn_reflns_limit_l_max 13
_diffrn_reflns_limit_l_min -14
_diffrn_reflns_number 4743
_diffrn_reflns_theta_full 26.01
_diffrn_reflns_theta_max 26.01
_diffrn_reflns_theta_min 2.28
_diffrn_standards_decay_% 0
_diffrn_standards_interval_count 0
_diffrn_standards_number 0
_exptl_absorpt_coefficient_mu 1.493
_exptl_absorpt_correction_T_max 0.8899
_exptl_absorpt_correction_T_min 0.4995
_exptl_absorpt_correction_type multi-scan
_exptl_absorpt_process_details '(SADABS; Sheldrick, 1996)'
_exptl_crystal_colour pink
_exptl_crystal_density_diffrn 1.609
_exptl_crystal_density_meas ?
_exptl_crystal_density_method .
_exptl_crystal_description plate
_exptl_crystal_F_000 420
_exptl_crystal_size_max 0.54
_exptl_crystal_size_mid 0.15
_exptl_crystal_size_min 0.08
_refine_diff_density_max 0.338
_refine_diff_density_min -0.268
_refine_ls_extinction_method none
_refine_ls_goodness_of_fit_ref 1.084
_refine_ls_hydrogen_treatment mixed
_refine_ls_matrix_type full
_refine_ls_number_parameters 243
_refine_ls_number_reflns 3228
_refine_ls_number_restraints 0
_refine_ls_restrained_S_all 1.084
_refine_ls_R_factor_all 0.0250
_refine_ls_R_factor_gt 0.0239
_refine_ls_shift/su_max 0.001
_refine_ls_shift/su_mean 0.000
_refine_ls_structure_factor_coef Fsqd
_refine_ls_weighting_details 'calc w = 1/[\s^2^(Fo^2^)+(0.0373P)^2^+0.2537P] where P=(Fo^2^+2Fc^2^)/3'
_refine_ls_weighting_scheme calc
_refine_ls_wR_factor_gt 0.0646
_refine_ls_wR_factor_ref 0.0653
_reflns_number_gt 3094
_reflns_number_total 3228
_reflns_threshold_expression I>2\s(I)
_cod_data_source_file cv6431.cif
_cod_data_source_block I
_cod_depositor_comments
;
The following automatic conversions were performed:
'_symmetry_cell_setting' value 'Triclinic' changed to 'triclinic'
according to '/home/saulius/struct/CIF-dictionaries/cif_core.dic'
dictionary named 'cif_core.dic' version 2.4.1 from 2010-06-29.

Automatic conversion script
Id: cif_fix_enum 1527 2010-12-29 10:47:43Z saulius 

The following automatic conversions were performed:

'_symmetry_cell_setting' value 'Triclinic' changed to 'triclinic'
according to /home/saulius/struct/CIF-dictionaries/cif_core.dic
dictionary named 'cif_core.dic' version 2.4.1 from 2010-06-29.

Automatic conversion script
Id: cif_fix_values 1715 2011-07-08 13:25:40Z adriana 

2017-06-04
Formula fixed to be consistent with Z value
                 miguel
;
_cod_original_formula_sum 'C18 H18 N2 O5 Zn'
_cod_original_formula_weight 407.71
_cod_original_formula_moiety 'C18 H18 N2 O5 Zn'
_cod_database_code 2204877
_cod_database_fobs_code 2204877

loop_
_symmetry_equiv_pos_as_xyz
'x, y, z'
'-x, -y, -z'

loop_
_atom_site_label
_atom_site_fract_x
_atom_site_fract_y
_atom_site_fract_z
_atom_site_U_iso_or_equiv
_atom_site_adp_type
_atom_site_calc_flag
_atom_site_refinement_flags
_atom_site_occupancy
_atom_site_type_symbol
Zn1 0.06374(2) 0.14741(2) 0.291440(15) 0.03325(8) Uani d . 1 Zn
O1W -0.07073(18) -0.01149(15) 0.38210(11) 0.0366(3) Uani d . 1 O
O4 0.26164(16) 0.08574(15) 0.39055(11) 0.0408(3) Uani d . 1 O
O1 -0.1033(2) 0.31354(17) 0.35850(14) 0.0563(4) Uani d . 1 O
O3 0.3049(2) 0.26808(15) 0.22882(12) 0.0522(3) Uani d . 1 O
N2 -0.02543(19) 0.25473(16) 0.12310(13) 0.0355(3) Uani d . 1 N
N1 0.22272(18) 0.00009(16) 0.17503(12) 0.0350(3) Uani d . 1 N
C11 0.0567(2) 0.18910(19) 0.03249(14) 0.0342(3) Uani d . 1 C
C16 0.3447(2) 0.18388(18) 0.32699(15) 0.0336(3) Uani d . 1 C
O2 -0.1077(2) 0.28558(16) 0.55299(13) 0.0629(4) Uani d . 1 O
C12 0.1889(2) 0.05181(19) 0.06083(14) 0.0335(3) Uani d . 1 C
C7 0.0164(3) 0.2490(2) -0.08530(15) 0.0435(4) Uani d . 1 C
C17 0.4907(2) 0.1959(2) 0.37621(17) 0.0390(4) Uani d . 1 C
H17A 0.5575 0.2591 0.3132 0.047 Uiso calc R 1 H
H17B 0.5676 0.0973 0.4002 0.047 Uiso calc R 1 H
C13 -0.1442(2) 0.35907(19) 0.45197(16) 0.0376(4) Uani d . 1 C
C4 0.2760(2) -0.0217(2) -0.02960(16) 0.0423(4) Uani d . 1 C
C14 -0.2486(3) 0.5204(2) 0.43380(17) 0.0454(4) Uani d . 1 C
H14B -0.1790 0.5831 0.3729 0.055 Uiso calc R 1 H
H14A -0.3508 0.5313 0.4014 0.055 Uiso calc R 1 H
C18 0.4225(2) 0.2612(2) 0.48479(17) 0.0397(4) Uani d . 1 C
H18A 0.3566 0.1969 0.5475 0.060 Uiso calc R 1 H
H18B 0.5207 0.2607 0.5167 0.060 Uiso calc R 1 H
C15 -0.3078(2) 0.58025(19) 0.54365(16) 0.0395(4) Uani d . 1 C
H15A -0.2069 0.5794 0.5728 0.059 Uiso calc R 1 H
H15B -0.3719 0.5155 0.6074 0.059 Uiso calc R 1 H
C1 0.3435(2) -0.1258(2) 0.20292(17) 0.0434(4) Uani d . 1 C
H1 0.3666 -0.1625 0.2817 0.052 Uiso calc R 1 H
C10 -0.1483(3) 0.3810(2) 0.09853(18) 0.0469(4) Uani d . 1 C
H10 -0.2062 0.4263 0.1603 0.056 Uiso calc R 1 H
C6 0.1056(3) 0.1687(3) -0.17407(17) 0.0533(5) Uani d . 1 C
H6 0.0778 0.2062 -0.2516 0.064 Uiso calc R 1 H
C5 0.2281(3) 0.0410(3) -0.14757(17) 0.0541(5) Uani d . 1 C
H5 0.2836 -0.0084 -0.2072 0.065 Uiso calc R 1 H
C3 0.4046(3) -0.1541(2) 0.00321(19) 0.0516(5) Uani d . 1 C
H3 0.4668 -0.2062 -0.0536 0.062 Uiso calc R 1 H
C8 -0.1118(3) 0.3834(2) -0.10763(19) 0.0545(5) Uani d . 1 C
H8 -0.1407 0.4280 -0.1846 0.065 Uiso calc R 1 H
C9 -0.1941(3) 0.4486(2) -0.0164(2) 0.0563(5) Uani d . 1 C
H9 -0.2801 0.5375 -0.0305 0.068 Uiso calc R 1 H
C2 0.4379(3) -0.2060(2) 0.1190(2) 0.0531(5) Uani d . 1 C
H2 0.5225 -0.2938 0.1417 0.064 Uiso calc R 1 H
H1WB -0.141(3) 0.002(3) 0.437(2) 0.055(7) Uiso d . 1 H
H1WA -0.005(3) -0.099(3) 0.403(2) 0.061(7) Uiso d . 1 H

loop_
_atom_site_aniso_label
_atom_site_aniso_U_11
_atom_site_aniso_U_22
_atom_site_aniso_U_33
_atom_site_aniso_U_12
_atom_site_aniso_U_13
_atom_site_aniso_U_23
Zn1 0.03840(13) 0.03370(12) 0.02642(11) -0.00101(8) -0.00770(8) -0.01219(8)
O1W 0.0400(7) 0.0387(7) 0.0274(6) -0.0051(5) -0.0041(5) -0.0095(5)
O4 0.0419(7) 0.0511(7) 0.0321(6) -0.0148(6) -0.0034(5) -0.0137(5)
O1 0.0592(9) 0.0546(8) 0.0557(9) 0.0121(7) -0.0151(7) -0.0361(7)
O3 0.0701(9) 0.0433(7) 0.0408(7) -0.0065(6) -0.0218(7) -0.0061(6)
N2 0.0411(8) 0.0337(7) 0.0306(7) -0.0081(6) -0.0073(6) -0.0076(6)
N1 0.0370(7) 0.0375(7) 0.0300(7) -0.0074(6) -0.0019(5) -0.0129(6)
C11 0.0418(9) 0.0391(9) 0.0259(8) -0.0191(7) -0.0054(6) -0.0061(7)
C16 0.0330(8) 0.0337(8) 0.0323(8) 0.0024(6) -0.0036(6) -0.0179(7)
O2 0.0902(12) 0.0378(7) 0.0420(8) 0.0069(7) -0.0063(7) -0.0110(6)
C12 0.0396(9) 0.0392(9) 0.0266(8) -0.0183(7) 0.0015(6) -0.0123(7)
C7 0.0572(11) 0.0524(11) 0.0289(9) -0.0303(9) -0.0099(8) -0.0035(8)
C17 0.0323(8) 0.0394(9) 0.0456(10) -0.0001(7) -0.0061(7) -0.0204(8)
C13 0.0368(9) 0.0340(9) 0.0413(9) -0.0059(7) 0.0001(7) -0.0170(7)
C4 0.0501(10) 0.0498(10) 0.0351(9) -0.0258(9) 0.0081(8) -0.0207(8)
C14 0.0616(12) 0.0329(9) 0.0374(9) -0.0016(8) -0.0067(8) -0.0143(7)
C18 0.0427(9) 0.0368(9) 0.0423(10) -0.0007(7) -0.0151(7) -0.0167(7)
C15 0.0425(9) 0.0350(9) 0.0401(9) -0.0002(7) -0.0094(7) -0.0158(7)
C1 0.0431(10) 0.0426(10) 0.0403(10) -0.0036(8) -0.0047(7) -0.0137(8)
C10 0.0512(11) 0.0386(9) 0.0455(10) -0.0053(8) -0.0124(8) -0.0067(8)
C6 0.0785(15) 0.0691(14) 0.0253(9) -0.0424(12) -0.0057(9) -0.0096(9)
C5 0.0761(14) 0.0713(14) 0.0303(9) -0.0399(12) 0.0087(9) -0.0267(9)
C3 0.0546(11) 0.0538(12) 0.0509(12) -0.0178(9) 0.0121(9) -0.0318(10)
C8 0.0681(13) 0.0558(12) 0.0396(10) -0.0242(10) -0.0252(10) 0.0075(9)
C9 0.0603(13) 0.0457(11) 0.0548(13) -0.0082(9) -0.0239(10) 0.0033(9)
C2 0.0456(11) 0.0456(11) 0.0644(13) -0.0033(8) 0.0020(9) -0.0260(10)

loop_
_atom_type_symbol
_atom_type_description
_atom_type_scat_dispersion_real
_atom_type_scat_dispersion_imag
_atom_type_scat_source
C C 0.0033 0.0016 'International Tables Vol C Tables 4.2.6.8 and 6.1.1.4'
H H 0.0000 0.0000 'International Tables Vol C Tables 4.2.6.8 and 6.1.1.4'
N N 0.0061 0.0033 'International Tables Vol C Tables 4.2.6.8 and 6.1.1.4'
O O 0.0106 0.0060 'International Tables Vol C Tables 4.2.6.8 and 6.1.1.4'
Zn Zn 0.2839 1.4301 'International Tables Vol C Tables 4.2.6.8 and 6.1.1.4'

loop_
_geom_angle_atom_site_label_1
_geom_angle_atom_site_label_2
_geom_angle_atom_site_label_3
_geom_angle_site_symmetry_1
_geom_angle_site_symmetry_3
_geom_angle
O1 Zn1 O1W . . 96.49(6)
O1 Zn1 O4 . . 101.27(5)
O1W Zn1 O4 . . 101.71(5)
O1 Zn1 N2 . . 89.21(6)
O1W Zn1 N2 . . 106.66(5)
O4 Zn1 N2 . . 148.38(5)
O1 Zn1 N1 . . 165.55(6)
O1W Zn1 N1 . . 88.77(5)
O4 Zn1 N1 . . 90.76(5)
N2 Zn1 N1 . . 76.37(5)
O1 Zn1 O3 . . 93.97(6)
O1W Zn1 O3 . . 158.19(5)
O4 Zn1 O3 . . 57.35(5)
N2 Zn1 O3 . . 92.53(5)
N1 Zn1 O3 . . 85.75(5)
O1 Zn1 C16 . . 96.77(6)
O1W Zn1 C16 . . 130.77(5)
O4 Zn1 C16 . . 29.10(5)
N2 Zn1 C16 . . 120.70(5)
N1 Zn1 C16 . . 89.84(5)
O3 Zn1 C16 . . 28.36(5)
Zn1 O1W H1WB . . 118.1(17)
Zn1 O1W H1WA . . 113.0(16)
H1WB O1W H1WA . . 108(2)
C16 O4 Zn1 . . 98.80(10)
C13 O1 Zn1 . . 140.64(13)
C16 O3 Zn1 . . 82.27(11)
C10 N2 C11 . . 118.11(16)
C10 N2 Zn1 . . 126.04(13)
C11 N2 Zn1 . . 115.81(11)
C1 N1 C12 . . 118.27(15)
C1 N1 Zn1 . . 128.68(12)
C12 N1 Zn1 . . 113.04(11)
N2 C11 C7 . . 122.69(17)
N2 C11 C12 . . 117.39(14)
C7 C11 C12 . . 119.91(16)
O3 C16 O4 . . 121.11(16)
O3 C16 C17 . . 121.21(16)
O4 C16 C17 . . 117.67(15)
O3 C16 Zn1 . . 69.37(10)
O4 C16 Zn1 . . 52.10(8)
C17 C16 Zn1 . . 167.53(12)
N1 C12 C4 . . 123.15(17)
N1 C12 C11 . . 117.31(14)
C4 C12 C11 . . 119.54(16)
C8 C7 C11 . . 117.27(18)
C8 C7 C6 . . 123.99(18)
C11 C7 C6 . . 118.74(19)
C16 C17 C18 . . 111.58(14)
C16 C17 H17A . . 109.3
C18 C17 H17A . . 109.3
C16 C17 H17B . . 109.3
C18 C17 H17B . . 109.3
H17A C17 H17B . . 108.0
O2 C13 O1 . . 126.37(17)
O2 C13 C14 . . 119.28(15)
O1 C13 C14 . . 114.35(16)
C3 C4 C12 . . 116.87(17)
C3 C4 C5 . . 124.29(18)
C12 C4 C5 . . 118.84(19)
C15 C14 C13 . . 117.00(16)
C15 C14 H14B . . 108.0
C13 C14 H14B . . 108.0
C15 C14 H14A . . 108.0
C13 C14 H14A . . 108.0
H14B C14 H14A . . 107.3
C15 C18 C17 2_566 . 114.13(15)
C15 C18 H18A 2_566 . 108.7
C17 C18 H18A . . 108.7
C15 C18 H18B 2_566 . 108.7
C17 C18 H18B . . 108.7
H18A C18 H18B . . 107.6
C14 C15 C18 . 2_566 111.63(15)
C14 C15 H15A . . 109.3
C18 C15 H15A 2_566 . 109.3
C14 C15 H15B . . 109.3
C18 C15 H15B 2_566 . 109.3
H15A C15 H15B . . 108.0
N1 C1 C2 . . 122.70(18)
N1 C1 H1 . . 118.6
C2 C1 H1 . . 118.6
N2 C10 C9 . . 122.6(2)
N2 C10 H10 . . 118.7
C9 C10 H10 . . 118.7
C5 C6 C7 . . 121.28(18)
C5 C6 H6 . . 119.4
C7 C6 H6 . . 119.4
C6 C5 C4 . . 121.66(18)
C6 C5 H5 . . 119.2
C4 C5 H5 . . 119.2
C2 C3 C4 . . 119.69(17)
C2 C3 H3 . . 120.2
C4 C3 H3 . . 120.2
C9 C8 C7 . . 119.80(18)
C9 C8 H8 . . 120.1
C7 C8 H8 . . 120.1
C8 C9 C10 . . 119.5(2)
C8 C9 H9 . . 120.2
C10 C9 H9 . . 120.2
C3 C2 C1 . . 119.32(19)
C3 C2 H2 . . 120.3
C1 C2 H2 . . 120.3

loop_
_geom_bond_atom_site_label_1
_geom_bond_atom_site_label_2
_geom_bond_site_symmetry_2
_geom_bond_distance
_geom_bond_publ_flag
Zn1 O1 . 2.0161(13) yes
Zn1 O1W . 2.0361(13) yes
Zn1 O4 . 2.0663(12) yes
Zn1 N2 . 2.1249(14) yes
Zn1 N1 . 2.2162(14) yes
Zn1 O3 . 2.4441(15) yes
Zn1 C16 . 2.5879(17) ?
O1W H1WB . 0.77(3) ?
O1W H1WA . 0.85(3) ?
O4 C16 . 1.274(2) ?
O1 C13 . 1.258(2) ?
O3 C16 . 1.240(2) ?
N2 C10 . 1.329(2) ?
N2 C11 . 1.356(2) ?
N1 C1 . 1.323(2) ?
N1 C12 . 1.350(2) ?
C11 C7 . 1.408(2) ?
C11 C12 . 1.441(2) ?
C16 C17 . 1.506(2) ?
O2 C13 . 1.236(2) ?
C12 C4 . 1.406(2) ?
C7 C8 . 1.400(3) ?
C7 C6 . 1.434(3) ?
C17 C18 . 1.528(2) ?
C17 H17A . 0.9700 ?
C17 H17B . 0.9700 ?
C13 C14 . 1.516(2) ?
C4 C3 . 1.404(3) ?
C4 C5 . 1.434(3) ?
C14 C15 . 1.510(2) ?
C14 H14B . 0.9700 ?
C14 H14A . 0.9700 ?
C18 C15 2_566 1.521(2) ?
C18 H18A . 0.9700 ?
C18 H18B . 0.9700 ?
C15 C18 2_566 1.521(2) ?
C15 H15A . 0.9700 ?
C15 H15B . 0.9700 ?
C1 C2 . 1.397(3) ?
C1 H1 . 0.9300 ?
C10 C9 . 1.397(3) ?
C10 H10 . 0.9300 ?
C6 C5 . 1.339(3) ?
C6 H6 . 0.9300 ?
C5 H5 . 0.9300 ?
C3 C2 . 1.366(3) ?
C3 H3 . 0.9300 ?
C8 C9 . 1.360(3) ?
C8 H8 . 0.9300 ?
C9 H9 . 0.9300 ?
C2 H2 . 0.9300 ?

loop_
_geom_hbond_atom_site_label_D
_geom_hbond_atom_site_label_H
_geom_hbond_atom_site_label_A
_geom_hbond_site_symmetry_A
_geom_hbond_distance_DH
_geom_hbond_distance_HA
_geom_hbond_distance_DA
_geom_hbond_angle_DHA
_geom_hbond_publ_flag
C10 H10 O1 . 0.93 2.49 3.030(3) 117 yes
O1W H1WB O4 2_556 0.77(2) 2.06(2) 2.750(2) 148(3) yes
O1W H1WA O2 2_556 0.85(3) 1.74(3) 2.588(2) 173(3) yes
C3 H3 O3 2_655 0.93 2.52 3.402(3) 158 yes
C9 H9 O3 2_565 0.93 2.50 3.142(3) 126 yes

loop_
_geom_torsion_atom_site_label_1
_geom_torsion_atom_site_label_2
_geom_torsion_atom_site_label_3
_geom_torsion_atom_site_label_4
_geom_torsion_site_symmetry_4
_geom_torsion
O1 Zn1 O4 C16 . -83.64(10)
O1W Zn1 O4 C16 . 177.21(9)
N2 Zn1 O4 C16 . 23.64(15)
N1 Zn1 O4 C16 . 88.30(10)
O3 Zn1 O4 C16 . 3.85(9)
O1W Zn1 O1 C13 . 79.1(2)
O4 Zn1 O1 C13 . -24.3(2)
N2 Zn1 O1 C13 . -174.2(2)
N1 Zn1 O1 C13 . -170.13(19)
O3 Zn1 O1 C13 . -81.8(2)
C16 Zn1 O1 C13 . -53.4(2)
O1 Zn1 O3 C16 . 96.91(10)
O1W Zn1 O3 C16 . -21.68(19)
O4 Zn1 O3 C16 . -3.94(9)
N2 Zn1 O3 C16 . -173.70(10)
N1 Zn1 O3 C16 . -97.58(10)
O1 Zn1 N2 C10 . -0.94(15)
O1W Zn1 N2 C10 . 95.60(15)
O4 Zn1 N2 C10 . -111.46(16)
N1 Zn1 N2 C10 . -179.89(16)
O3 Zn1 N2 C10 . -94.88(15)
C16 Zn1 N2 C10 . -98.36(15)
O1 Zn1 N2 C11 . 176.60(12)
O1W Zn1 N2 C11 . -86.86(12)
O4 Zn1 N2 C11 . 66.08(16)
N1 Zn1 N2 C11 . -2.34(11)
O3 Zn1 N2 C11 . 82.66(12)
C16 Zn1 N2 C11 . 79.19(12)
O1 Zn1 N1 C1 . 176.4(2)
O1W Zn1 N1 C1 . -71.88(15)
O4 Zn1 N1 C1 . 29.82(15)
N2 Zn1 N1 C1 . -179.36(16)
O3 Zn1 N1 C1 . 87.00(15)
C16 Zn1 N1 C1 . 58.91(15)
O1 Zn1 N1 C12 . -2.5(3)
O1W Zn1 N1 C12 . 109.27(11)
O4 Zn1 N1 C12 . -149.03(11)
N2 Zn1 N1 C12 . 1.79(11)
O3 Zn1 N1 C12 . -91.85(11)
C16 Zn1 N1 C12 . -119.94(11)
C10 N2 C11 C7 . -0.3(2)
Zn1 N2 C11 C7 . -178.05(12)
C10 N2 C11 C12 . -179.64(15)
Zn1 N2 C11 C12 . 2.61(18)
Zn1 O3 C16 O4 . 6.29(14)
Zn1 O3 C16 C17 . -172.64(14)
Zn1 O4 C16 O3 . -7.47(17)
Zn1 O4 C16 C17 . 171.50(11)
O1 Zn1 C16 O3 . -85.80(10)
O1W Zn1 C16 O3 . 169.56(9)
O4 Zn1 C16 O3 . 173.17(15)
N2 Zn1 C16 O3 . 7.32(12)
N1 Zn1 C16 O3 . 81.32(10)
O1 Zn1 C16 O4 . 101.03(10)
O1W Zn1 C16 O4 . -3.61(12)
N2 Zn1 C16 O4 . -165.85(9)
N1 Zn1 C16 O4 . -91.85(10)
O3 Zn1 C16 O4 . -173.17(15)
O1 Zn1 C16 C17 . 63.7(5)
O1W Zn1 C16 C17 . -40.9(5)
O4 Zn1 C16 C17 . -37.3(5)
N2 Zn1 C16 C17 . 156.8(5)
N1 Zn1 C16 C17 . -129.2(5)
O3 Zn1 C16 C17 . 149.5(6)
C1 N1 C12 C4 . -0.1(2)
Zn1 N1 C12 C4 . 178.89(12)
C1 N1 C12 C11 . 179.96(15)
Zn1 N1 C12 C11 . -1.06(18)
N2 C11 C12 N1 . -1.0(2)
C7 C11 C12 N1 . 179.67(14)
N2 C11 C12 C4 . 179.08(14)
C7 C11 C12 C4 . -0.3(2)
N2 C11 C7 C8 . 1.3(3)
C12 C11 C7 C8 . -179.33(16)
N2 C11 C7 C6 . -177.65(15)
C12 C11 C7 C6 . 1.7(2)
O3 C16 C17 C18 . 108.49(18)
O4 C16 C17 C18 . -70.48(19)
Zn1 C16 C17 C18 . -37.8(6)
Zn1 O1 C13 O2 . -17.5(4)
Zn1 O1 C13 C14 . 162.58(17)
N1 C12 C4 C3 . -0.6(2)
C11 C12 C4 C3 . 179.38(15)
N1 C12 C4 C5 . 178.80(15)
C11 C12 C4 C5 . -1.2(2)
O2 C13 C14 C15 . -2.2(3)
O1 C13 C14 C15 . 177.71(17)
C16 C17 C18 C15 2_566 -62.2(2)
C13 C14 C15 C18 2_566 -175.59(16)
C12 N1 C1 C2 . 0.6(3)
Zn1 N1 C1 C2 . -178.18(14)
C11 N2 C10 C9 . -0.7(3)
Zn1 N2 C10 C9 . 176.83(15)
C8 C7 C6 C5 . 179.52(19)
C11 C7 C6 C5 . -1.6(3)
C7 C6 C5 C4 . 0.0(3)
C3 C4 C5 C6 . -179.27(19)
C12 C4 C5 C6 . 1.4(3)
C12 C4 C3 C2 . 0.7(3)
C5 C4 C3 C2 . -178.62(19)
C11 C7 C8 C9 . -1.4(3)
C6 C7 C8 C9 . 177.50(19)
C7 C8 C9 C10 . 0.6(3)
N2 C10 C9 C8 . 0.5(3)
C4 C3 C2 C1 . -0.2(3)
N1 C1 C2 C3 . -0.5(3)
